data_4127492
loop_
_publ_author_name
'Yin, Jianhao'
'Li, Jiapeng'
'Wang, Gao-Xiang'
'Yin, Zhu-Bao'
'Zhang, Wen-Xiong'
'Xi, Zhenfeng'

_publ_section_title
;
 Dinitrogen Functionalization Affording Chromium Hydrazido Complex.
;
_journal_issue 10
_journal_name_full 'Journal of the American Chemical Society'
_journal_page_first 4241
_journal_page_last 4247
_journal_paper_doi 10.1021/jacs.9b00822
_journal_volume 141
_journal_year 2019
_chemical_formula_moiety 'C31 H34 Cl Cr P'
_chemical_formula_sum 'C31 H34 Cl Cr P'
_chemical_formula_weight 525.00
_space_group_crystal_system monoclinic
_space_group_IT_number 14
_space_group_name_Hall '-P 2yn'
_space_group_name_H-M_alt 'P 1 21/n 1'
_symmetry_space_group_name_Hall '-P 2yn'
_symmetry_space_group_name_H-M 'P 1 21/n 1'
_atom_sites_solution_hydrogens geom
_atom_sites_solution_primary direct
_audit_creation_date 2018-12-13
_audit_creation_method
;
Olex2 1.2
(compiled 2018.05.29 svn.r3508 for OlexSys, GUI svn.r5506)
;
_cell_angle_alpha 90
_cell_angle_beta 99.230(3)
_cell_angle_gamma 90
_cell_formula_units_Z 4
_cell_length_a 9.1380(2)
_cell_length_b 18.3287(4)
_cell_length_c 16.6855(4)
_cell_measurement_reflns_used 19398
_cell_measurement_temperature 180.0(2)
_cell_measurement_theta_max 30.3880
_cell_measurement_theta_min 3.8110
_cell_volume 2758.43(11)
_computing_cell_refinement 'CrysAlisPro 1.171.39.28b (Rigaku OD, 2015)'
_computing_data_collection 'CrysAlisPro 1.171.39.28b (Rigaku OD, 2015)'
_computing_data_reduction 'CrysAlisPro 1.171.39.28b (Rigaku OD, 2015)'
_computing_molecular_graphics 'Olex2 (Dolomanov et al., 2009)'
_computing_publication_material 'Olex2 (Dolomanov et al., 2009)'
_computing_structure_refinement 'ShelXL (Sheldrick, 2015)'
_computing_structure_solution 'ShelXS (Sheldrick, 2008)'
_diffrn_ambient_environment N~2~
_diffrn_ambient_temperature 180.0(2)
_diffrn_detector 'CCD plate'
_diffrn_measured_fraction_theta_full 0.997
_diffrn_measured_fraction_theta_max 0.997
_diffrn_measurement_details
;
List of Runs (angles in degrees, time in seconds):

  # Type    Start    End  Width  t~exp~   \w     \q     \k     \f   Frames
--------------------------------------------------------------------------
  1  \w      2.00  31.00   0.50    3.34    --   -1.60 -82.00 120.00   58
  2  \w    -33.00  31.00   0.50    3.34    --   -1.60 -82.00   0.00  128
  3  \w    -24.00   2.00   0.50    3.34    --   -1.60  57.00 -30.00   52
  4  \w    -23.00  74.00   0.50    3.34    --   -1.60  57.00 150.00  194
  5  \w     37.00  85.00   0.50    3.34    --   -1.60  38.00  30.00   96
  6  \w      4.00  29.00   0.50    3.34    --   -1.60 -77.00 -90.00   50
  7  \w     22.00  83.00   0.50    3.34    --    1.90  19.00  90.00  122
  8  \w    -21.00  30.00   0.50    3.34    --    1.90  57.00-150.00  102
  9  \w    -62.00 -36.00   0.50    3.34    --    1.90 -38.00 150.00   52
 10  \w     61.00  87.00   0.50    3.34    --    1.90  57.00-150.00   52
 11  \w    -12.00  -6.50   0.50    3.34    --    1.90  38.00   0.00   11
;
_diffrn_measurement_device 'four-circle diffractometer'
_diffrn_measurement_device_type 'XtaLAB AFC12 (RINC): Kappa single'
_diffrn_measurement_method '\w scans'
_diffrn_orient_matrix_type 'CrysAlisPro convention (1999,Acta A55,543-557)'
_diffrn_orient_matrix_UB_11 0.0324993000
_diffrn_orient_matrix_UB_12 -0.0328210000
_diffrn_orient_matrix_UB_13 0.0168827000
_diffrn_orient_matrix_UB_21 0.0014170000
_diffrn_orient_matrix_UB_22 -0.0137198000
_diffrn_orient_matrix_UB_23 -0.0396150000
_diffrn_orient_matrix_UB_31 0.0716297000
_diffrn_orient_matrix_UB_32 0.0151975000
_diffrn_orient_matrix_UB_33 0.0007167000
_diffrn_radiation_monochromator graphite
_diffrn_radiation_probe x-ray
_diffrn_radiation_type MoK\a
_diffrn_radiation_wavelength 0.71073
_diffrn_reflns_av_R_equivalents 0.0257
_diffrn_reflns_av_unetI/netI 0.0143
_diffrn_reflns_Laue_measured_fraction_full 0.997
_diffrn_reflns_Laue_measured_fraction_max 0.997
_diffrn_reflns_limit_h_max 11
_diffrn_reflns_limit_h_min -11
_diffrn_reflns_limit_k_max 22
_diffrn_reflns_limit_k_min -22
_diffrn_reflns_limit_l_max 20
_diffrn_reflns_limit_l_min -20
_diffrn_reflns_number 43373
_diffrn_reflns_point_group_measured_fraction_full 0.997
_diffrn_reflns_point_group_measured_fraction_max 0.997
_diffrn_reflns_theta_full 26.000
_diffrn_reflns_theta_max 26.021
_diffrn_reflns_theta_min 3.531
_diffrn_source 'fine-focus sealed X-ray tube'
_diffrn_source_type 'Enhance (Mo) X-ray Source'
_exptl_absorpt_coefficient_mu 0.587
_exptl_absorpt_correction_T_max 1.00000
_exptl_absorpt_correction_T_min 0.80520
_exptl_absorpt_correction_type multi-scan
_exptl_absorpt_process_details
;
CrysAlisPro 1.171.39.28b (Rigaku Oxford Diffraction, 2015)
Empirical absorption correction using spherical harmonics,
 implemented in SCALE3 ABSPACK scaling algorithm.
;
_exptl_crystal_colour 'clear light red'
_exptl_crystal_colour_lustre clear
_exptl_crystal_colour_modifier light
_exptl_crystal_colour_primary red
_exptl_crystal_density_diffrn 1.264
_exptl_crystal_description block
_exptl_crystal_F_000 1104
_exptl_crystal_size_max 0.12
_exptl_crystal_size_mid 0.11
_exptl_crystal_size_min 0.1
_refine_diff_density_max 0.323
_refine_diff_density_min -0.298
_refine_diff_density_rms 0.042
_refine_ls_extinction_method none
_refine_ls_goodness_of_fit_ref 1.023
_refine_ls_hydrogen_treatment constr
_refine_ls_matrix_type full
_refine_ls_number_parameters 311
_refine_ls_number_reflns 5416
_refine_ls_number_restraints 0
_refine_ls_restrained_S_all 1.023
_refine_ls_R_factor_all 0.0288
_refine_ls_R_factor_gt 0.0261
_refine_ls_shift/su_max 0.001
_refine_ls_shift/su_mean 0.000
_refine_ls_structure_factor_coef Fsqd
_refine_ls_weighting_details 'w=1/[\s^2^(Fo^2^)+(0.0390P)^2^+1.2210P] where P=(Fo^2^+2Fc^2^)/3'
_refine_ls_weighting_scheme calc
_refine_ls_wR_factor_gt 0.0706
_refine_ls_wR_factor_ref 0.0725
_reflns_Friedel_coverage 0.000
_reflns_number_gt 5002
_reflns_number_total 5416
_reflns_threshold_expression 'I > 2\s(I)'
_cod_data_source_file ja9b00822_si_002.cif
_cod_data_source_block 2a
_cod_database_code 4127492
_shelx_shelxl_version_number 2016/6
_chemical_oxdiff_formula 'C1 P1 Cr1 Cl1 O1'
_shelx_space_group_comment
;
The symmetry employed for this shelxl refinement is uniquely defined
by the following loop, which should always be used as a source of
symmetry information in preference to the above space-group names.
They are only intended as comments.
;
_shelx_estimated_absorpt_t_max 0.944
_shelx_estimated_absorpt_t_min 0.933
_reflns_odcompleteness_completeness 99.66
_reflns_odcompleteness_iscentric 1
_reflns_odcompleteness_theta 27.42
_olex2_refinement_description
;
1. Fixed Uiso
 At 1.2 times of:
  All C(H) groups, All C(H,H) groups
 At 1.5 times of:
  All C(H,H,H) groups
2.a Secondary CH2 refined with riding coordinates:
 C6(H6A,H6B), C8(H8A,H8B), C10(H10A,H10B), C12(H12A,H12B)
2.b Aromatic/amide H refined with riding coordinates:
 C15(H15), C16(H16), C17(H17), C18(H18), C21(H21), C22(H22), C23(H23),
 C24(H24), C25(H25), C27(H27), C28(H28), C29(H29), C30(H30), C31(H31)
2.c Idealised Me refined as rotating group:
 C7(H7A,H7B,H7C), C9(H9A,H9B,H9C), C11(H11A,H11B,H11C), C13(H13A,H13B,H13C)
;
_olex2_submission_special_instructions 'No special instructions were received'
_oxdiff_exptl_absorpt_empirical_details
;
Empirical correction (ABSPACK) includes:
- Absorption correction using spherical harmonics
- Frame scaling
;
_oxdiff_exptl_absorpt_empirical_full_max 1.561
_oxdiff_exptl_absorpt_empirical_full_min 0.718

loop_
_space_group_symop_operation_xyz
'x, y, z'
'-x+1/2, y+1/2, -z+1/2'
'-x, -y, -z'
'x-1/2, -y-1/2, z-1/2'

loop_
_atom_site_label
_atom_site_type_symbol
_atom_site_fract_x
_atom_site_fract_y
_atom_site_fract_z
_atom_site_U_iso_or_equiv
_atom_site_adp_type
_atom_site_occupancy
_atom_site_site_symmetry_order
_atom_site_calc_flag
_atom_site_refinement_flags_posn
Cr1 Cr 0.82011(2) 0.00839(2) 0.32366(2) 0.01939(7) Uani 1 1 d .
Cl1 Cl 0.75165(4) -0.10358(2) 0.36459(2) 0.03162(9) Uani 1 1 d .
P1 P 0.93797(4) -0.00696(2) 0.20430(2) 0.01958(8) Uani 1 1 d .
C1 C 0.82610(14) 0.12414(7) 0.28551(8) 0.0206(3) Uani 1 1 d .
C2 C 0.67499(15) 0.11142(7) 0.29403(8) 0.0211(3) Uani 1 1 d .
C3 C 0.67423(15) 0.09249(7) 0.37638(8) 0.0213(3) Uani 1 1 d .
C4 C 0.82292(15) 0.09858(7) 0.42011(8) 0.0215(3) Uani 1 1 d .
C5 C 0.91680(14) 0.11889(7) 0.36436(8) 0.0218(3) Uani 1 1 d .
C6 C 0.54348(16) 0.11617(8) 0.22680(9) 0.0306(3) Uani 1 1 d .
H6A H 0.474641 0.077188 0.233462 0.037 Uiso 1 1 calc R
H6B H 0.577014 0.109028 0.175072 0.037 Uiso 1 1 calc R
C7 C 0.4626(2) 0.18921(12) 0.22545(12) 0.0572(5) Uani 1 1 d .
H7A H 0.376301 0.188179 0.184240 0.086 Uiso 1 1 calc GR
H7B H 0.527501 0.227642 0.213884 0.086 Uiso 1 1 calc GR
H7C H 0.433290 0.197704 0.277388 0.086 Uiso 1 1 calc GR
C8 C 0.53873(16) 0.07214(8) 0.41283(9) 0.0289(3) Uani 1 1 d .
H8A H 0.559328 0.027706 0.444187 0.035 Uiso 1 1 calc R
H8B H 0.457422 0.062124 0.369262 0.035 Uiso 1 1 calc R
C9 C 0.49096(18) 0.13105(10) 0.46728(11) 0.0411(4) Uani 1 1 d .
H9A H 0.475982 0.176045 0.437645 0.062 Uiso 1 1 calc GR
H9B H 0.566587 0.137605 0.513762 0.062 Uiso 1 1 calc GR
H9C H 0.400131 0.116723 0.484832 0.062 Uiso 1 1 calc GR
C10 C 0.86783(17) 0.08746(8) 0.51044(8) 0.0277(3) Uani 1 1 d .
H10A H 0.961550 0.061540 0.520210 0.033 Uiso 1 1 calc R
H10B H 0.794177 0.057227 0.530266 0.033 Uiso 1 1 calc R
C11 C 0.88372(19) 0.15908(8) 0.55827(9) 0.0342(3) Uani 1 1 d .
H11A H 0.963330 0.187218 0.542840 0.051 Uiso 1 1 calc GR
H11B H 0.904756 0.148643 0.615342 0.051 Uiso 1 1 calc GR
H11C H 0.793030 0.186293 0.546628 0.051 Uiso 1 1 calc GR
C12 C 1.08143(15) 0.13337(8) 0.38206(10) 0.0306(3) Uani 1 1 d .
H12A H 1.128263 0.111367 0.339756 0.037 Uiso 1 1 calc R
H12B H 1.122292 0.110397 0.433129 0.037 Uiso 1 1 calc R
C13 C 1.11798(18) 0.21475(9) 0.38696(14) 0.0470(5) Uani 1 1 d .
H13A H 1.073879 0.238218 0.337510 0.070 Uiso 1 1 calc GR
H13B H 1.223569 0.221176 0.394582 0.070 Uiso 1 1 calc GR
H13C H 1.079473 0.235990 0.431875 0.070 Uiso 1 1 calc GR
C14 C 0.88211(15) 0.14076(7) 0.20859(8) 0.0241(3) Uani 1 1 d .
C15 C 0.8762(2) 0.21184(8) 0.17822(10) 0.0379(4) Uani 1 1 d .
H15 H 0.833135 0.248543 0.205071 0.045 Uiso 1 1 calc R
C16 C 0.9340(2) 0.22831(9) 0.10842(11) 0.0472(5) Uani 1 1 d .
H16 H 0.927864 0.275770 0.088428 0.057 Uiso 1 1 calc R
C17 C 1.0009(2) 0.17476(9) 0.06821(10) 0.0416(4) Uani 1 1 d .
H17 H 1.041811 0.186473 0.022300 0.050 Uiso 1 1 calc R
C18 C 1.00637(18) 0.10379(8) 0.09665(9) 0.0309(3) Uani 1 1 d .
H18 H 1.051016 0.067721 0.069686 0.037 Uiso 1 1 calc R
C19 C 0.94519(15) 0.08599(7) 0.16572(8) 0.0225(3) Uani 1 1 d .
C20 C 1.12198(15) -0.04510(7) 0.20325(8) 0.0225(3) Uani 1 1 d .
C21 C 1.22269(17) -0.04628(8) 0.27507(9) 0.0303(3) Uani 1 1 d .
H21 H 1.194592 -0.029106 0.322802 0.036 Uiso 1 1 calc R
C22 C 1.36526(18) -0.07300(9) 0.27591(11) 0.0390(4) Uani 1 1 d .
H22 H 1.431915 -0.074040 0.324272 0.047 Uiso 1 1 calc R
C23 C 1.40825(18) -0.09799(9) 0.20520(11) 0.0402(4) Uani 1 1 d .
H23 H 1.504127 -0.115239 0.205789 0.048 Uiso 1 1 calc R
C24 C 1.30871(19) -0.09735(9) 0.13359(10) 0.0380(4) Uani 1 1 d .
H24 H 1.337717 -0.114229 0.085965 0.046 Uiso 1 1 calc R
C25 C 1.16573(17) -0.07166(8) 0.13241(9) 0.0304(3) Uani 1 1 d .
H25 H 1.098676 -0.072128 0.084181 0.036 Uiso 1 1 calc R
C26 C 0.82000(14) -0.05880(7) 0.12567(8) 0.0227(3) Uani 1 1 d .
C27 C 0.73757(16) -0.02749(8) 0.05737(9) 0.0299(3) Uani 1 1 d .
H27 H 0.743489 0.022459 0.048596 0.036 Uiso 1 1 calc R
C28 C 0.64558(18) -0.07087(9) 0.00165(9) 0.0374(4) Uani 1 1 d .
H28 H 0.590728 -0.049760 -0.044267 0.045 Uiso 1 1 calc R
C29 C 0.63593(18) -0.14476(9) 0.01455(10) 0.0372(4) Uani 1 1 d .
H29 H 0.574748 -0.173425 -0.022786 0.045 Uiso 1 1 calc R
C30 C 0.71708(18) -0.17666(9) 0.08300(10) 0.0355(3) Uani 1 1 d .
H30 H 0.710307 -0.226598 0.091587 0.043 Uiso 1 1 calc R
C31 C 0.80820(17) -0.13391(8) 0.13850(9) 0.0297(3) Uani 1 1 d .
H31 H 0.861940 -0.155245 0.184623 0.036 Uiso 1 1 calc R

loop_
_atom_site_aniso_label
_atom_site_aniso_U_11
_atom_site_aniso_U_22
_atom_site_aniso_U_33
_atom_site_aniso_U_23
_atom_site_aniso_U_13
_atom_site_aniso_U_12
Cr1 0.02522(12) 0.01595(11) 0.01866(12) -0.00003(7) 0.00856(9) 0.00035(8)
Cl1 0.03255(18) 0.02259(17) 0.0402(2) 0.00747(14) 0.00713(15) -0.00415(13)
P1 0.02554(18) 0.01634(16) 0.01845(17) -0.00042(12) 0.00833(13) 0.00188(12)
C1 0.0273(6) 0.0141(6) 0.0220(6) 0.0001(5) 0.0088(5) 0.0027(5)
C2 0.0255(6) 0.0185(6) 0.0203(6) -0.0008(5) 0.0064(5) 0.0028(5)
C3 0.0262(6) 0.0190(6) 0.0198(6) -0.0025(5) 0.0073(5) 0.0020(5)
C4 0.0277(7) 0.0166(6) 0.0207(6) -0.0021(5) 0.0054(5) 0.0018(5)
C5 0.0246(6) 0.0158(6) 0.0254(6) -0.0017(5) 0.0056(5) 0.0013(5)
C6 0.0318(7) 0.0357(8) 0.0236(7) -0.0002(6) 0.0021(6) 0.0023(6)
C7 0.0592(12) 0.0626(13) 0.0436(10) 0.0007(9) -0.0106(9) 0.0311(10)
C8 0.0297(7) 0.0324(8) 0.0272(7) -0.0024(6) 0.0130(6) -0.0025(6)
C9 0.0313(8) 0.0538(10) 0.0420(9) -0.0137(8) 0.0179(7) 0.0017(7)
C10 0.0383(8) 0.0235(7) 0.0200(6) -0.0005(5) 0.0012(6) 0.0027(6)
C11 0.0456(9) 0.0304(8) 0.0247(7) -0.0062(6) -0.0005(6) 0.0039(7)
C12 0.0236(7) 0.0240(7) 0.0444(9) -0.0024(6) 0.0060(6) 0.0006(5)
C13 0.0288(8) 0.0282(8) 0.0841(14) -0.0073(8) 0.0094(8) -0.0063(6)
C14 0.0302(7) 0.0201(6) 0.0243(7) 0.0023(5) 0.0114(5) 0.0018(5)
C15 0.0593(10) 0.0208(7) 0.0404(9) 0.0061(6) 0.0288(8) 0.0095(7)
C16 0.0764(13) 0.0239(8) 0.0506(10) 0.0143(7) 0.0387(10) 0.0093(8)
C17 0.0626(11) 0.0322(8) 0.0382(9) 0.0098(7) 0.0330(8) 0.0041(8)
C18 0.0411(8) 0.0265(7) 0.0298(7) 0.0010(6) 0.0196(6) 0.0042(6)
C19 0.0278(7) 0.0185(6) 0.0228(6) 0.0012(5) 0.0092(5) 0.0016(5)
C20 0.0262(6) 0.0174(6) 0.0250(6) 0.0014(5) 0.0076(5) 0.0016(5)
C21 0.0362(8) 0.0259(7) 0.0282(7) -0.0036(6) 0.0029(6) 0.0029(6)
C22 0.0332(8) 0.0340(8) 0.0458(9) -0.0047(7) -0.0057(7) 0.0046(7)
C23 0.0282(8) 0.0314(8) 0.0617(11) -0.0010(7) 0.0092(7) 0.0069(6)
C24 0.0410(9) 0.0357(8) 0.0413(9) 0.0000(7) 0.0188(7) 0.0118(7)
C25 0.0343(8) 0.0326(8) 0.0254(7) 0.0007(6) 0.0083(6) 0.0097(6)
C26 0.0240(6) 0.0239(6) 0.0220(6) -0.0031(5) 0.0093(5) 0.0013(5)
C27 0.0328(7) 0.0284(7) 0.0286(7) 0.0003(6) 0.0054(6) 0.0025(6)
C28 0.0356(8) 0.0450(9) 0.0294(8) -0.0027(7) -0.0012(6) 0.0017(7)
C29 0.0342(8) 0.0420(9) 0.0358(8) -0.0134(7) 0.0068(7) -0.0090(7)
C30 0.0402(8) 0.0272(7) 0.0413(9) -0.0068(6) 0.0130(7) -0.0070(6)
C31 0.0358(8) 0.0248(7) 0.0292(7) 0.0001(6) 0.0073(6) -0.0003(6)

loop_
_atom_type_symbol
_atom_type_description
_atom_type_scat_dispersion_real
_atom_type_scat_dispersion_imag
_atom_type_scat_source
C C 0.0033 0.0016 'International Tables Vol C Tables 4.2.6.8 and 6.1.1.4'
H H 0.0000 0.0000 'International Tables Vol C Tables 4.2.6.8 and 6.1.1.4'
Cl Cl 0.1484 0.1585 'International Tables Vol C Tables 4.2.6.8 and 6.1.1.4'
Cr Cr 0.3209 0.6236 'International Tables Vol C Tables 4.2.6.8 and 6.1.1.4'
P P 0.1023 0.0942 'International Tables Vol C Tables 4.2.6.8 and 6.1.1.4'

loop_
_geom_angle_atom_site_label_1
_geom_angle_atom_site_label_2
_geom_angle_atom_site_label_3
_geom_angle
Cl1 Cr1 P1 108.689(15)
Cl1 Cr1 C2 128.49(4)
Cl1 Cr1 C3 106.52(3)
Cl1 Cr1 C4 114.14(3)
C1 Cr1 Cl1 165.16(4)
C1 Cr1 P1 80.84(3)
C1 Cr1 C2 36.69(5)
C1 Cr1 C3 60.78(5)
C1 Cr1 C4 61.07(5)
C1 Cr1 C5 37.44(5)
C2 Cr1 P1 103.51(3)
C3 Cr1 P1 138.68(3)
C3 Cr1 C2 35.77(4)
C3 Cr1 C4 36.42(5)
C4 Cr1 P1 134.38(3)
C4 Cr1 C2 60.38(5)
C5 Cr1 Cl1 145.62(4)
C5 Cr1 P1 98.41(3)
C5 Cr1 C2 61.19(5)
C5 Cr1 C3 60.65(5)
C5 Cr1 C4 35.97(5)
C19 P1 Cr1 103.12(4)
C20 P1 Cr1 125.68(4)
C20 P1 C19 105.59(6)
C20 P1 C26 103.46(6)
C26 P1 Cr1 111.18(4)
C26 P1 C19 106.43(6)
C2 C1 Cr1 75.34(7)
C2 C1 C5 108.75(11)
C2 C1 C14 126.20(12)
C5 C1 Cr1 73.22(7)
C5 C1 C14 125.04(12)
C14 C1 Cr1 118.11(8)
C1 C2 Cr1 67.97(7)
C1 C2 C6 125.68(12)
C3 C2 Cr1 71.65(7)
C3 C2 C1 106.93(11)
C3 C2 C6 127.38(12)
C6 C2 Cr1 124.49(9)
C2 C3 Cr1 72.58(7)
C2 C3 C4 108.74(11)
C2 C3 C8 125.59(12)
C4 C3 Cr1 71.85(7)
C4 C3 C8 125.64(12)
C8 C3 Cr1 123.40(9)
C3 C4 Cr1 71.73(7)
C3 C4 C10 125.34(12)
C5 C4 Cr1 70.67(7)
C5 C4 C3 108.06(11)
C5 C4 C10 126.58(13)
C10 C4 Cr1 124.80(9)
C1 C5 Cr1 69.34(7)
C1 C5 C12 125.17(12)
C4 C5 Cr1 73.35(7)
C4 C5 C1 107.32(11)
C4 C5 C12 127.51(13)
C12 C5 Cr1 122.91(9)
C2 C6 C7 112.77(13)
C3 C8 C9 113.44(12)
C4 C10 C11 113.09(11)
C5 C12 C13 112.62(12)
C15 C14 C1 120.39(12)
C15 C14 C19 118.42(12)
C19 C14 C1 121.17(12)
C16 C15 C14 120.69(14)
C17 C16 C15 120.62(14)
C18 C17 C16 119.68(14)
C17 C18 C19 120.34(13)
C14 C19 P1 116.43(10)
C18 C19 P1 123.38(10)
C18 C19 C14 120.17(12)
C21 C20 P1 118.82(10)
C21 C20 C25 119.03(13)
C25 C20 P1 122.13(11)
C20 C21 C22 120.29(14)
C23 C22 C21 120.22(15)
C22 C23 C24 119.91(14)
C23 C24 C25 120.25(15)
C24 C25 C20 120.28(14)
C27 C26 P1 123.78(11)
C27 C26 C31 119.21(13)
C31 C26 P1 116.93(10)
C26 C27 C28 120.07(14)
C29 C28 C27 120.19(15)
C28 C29 C30 120.28(14)
C31 C30 C29 119.79(15)
C30 C31 C26 120.46(14)

loop_
_geom_bond_atom_site_label_1
_geom_bond_atom_site_label_2
_geom_bond_distance
Cr1 Cl1 2.2819(4)
Cr1 P1 2.4276(4)
Cr1 C1 2.2182(12)
Cr1 C2 2.3150(13)
Cr1 C3 2.3029(12)
Cr1 C4 2.3045(12)
Cr1 C5 2.2697(13)
P1 C19 1.8260(13)
P1 C20 1.8237(13)
P1 C26 1.8255(14)
C1 C2 1.4298(18)
C1 C5 1.4412(19)
C1 C14 1.4876(17)
C2 C3 1.4182(18)
C2 C6 1.5092(19)
C3 C4 1.4398(19)
C3 C8 1.5112(18)
C4 C5 1.4129(18)
C4 C10 1.5109(18)
C5 C12 1.5094(19)
C6 C7 1.527(2)
C8 C9 1.520(2)
C10 C11 1.5311(19)
C12 C13 1.528(2)
C14 C15 1.3958(19)
C14 C19 1.4085(18)
C15 C16 1.387(2)
C16 C17 1.385(2)
C17 C18 1.383(2)
C18 C19 1.3979(19)
C20 C21 1.389(2)
C20 C25 1.3949(19)
C21 C22 1.390(2)
C22 C23 1.380(2)
C23 C24 1.381(3)
C24 C25 1.386(2)
C26 C27 1.386(2)
C26 C31 1.400(2)
C27 C28 1.397(2)
C28 C29 1.376(2)
C29 C30 1.387(2)
C30 C31 1.385(2)
